data_1552052
loop_
_publ_author_name
'Wei Liu'
'Xin Luo'
'Yang Bao'
'Yan Peng Liu'
'Guo-Hong Ning'
'Ibrahim Abdelwahab'
'Linjun Li'
'Chang Tai Nai'
'Zhi Gang Hu'
'Dan Zhao'
'Bin Liu'
'Su Ying Quek'
'Kian Ping Loh'

_publ_section_title
;
 A two-dimensional conjugated aromatic polymer via C-C coupling reaction
;
_journal_name_full 'Nature Chemistry'
_journal_page_first 563
_journal_page_last 570
_journal_paper_doi 10.1038/nchem.2696
_journal_volume 9
_journal_year 2017
_chemical_formula_sum 'C34 H18 N4'
_chemical_formula_weight 482.52
_space_group_crystal_system monoclinic
_space_group_IT_number 14
_space_group_name_Hall '-P 2ybc'
_space_group_name_H-M_alt 'P 1 21/c 1'
_atom_sites_solution_hydrogens geom
_cell_angle_alpha 90
_cell_angle_beta 95.723(6)
_cell_angle_gamma 90
_cell_formula_units_Z 2
_cell_length_a 3.7700(6)
_cell_length_b 16.615(2)
_cell_length_c 17.088(3)
_cell_measurement_reflns_used 6645
_cell_measurement_temperature 100(2)
_cell_measurement_theta_max 28.30
_cell_measurement_theta_min 2.45
_cell_volume 1065.0(3)
_computing_cell_refinement 'Bruker SAINT'
_computing_data_collection 'Bruker APEX2'
_computing_data_reduction 'Bruker SAINT'
_computing_molecular_graphics 'Bruker SHELXTL'
_computing_publication_material 'Bruker SHELXTL'
_computing_structure_refinement 'SHELXL-2014/6 (Sheldrick, 2014)'
_computing_structure_solution 'SHELXS-97 (Sheldrick 2008)'
_diffrn_ambient_temperature 100(2)
_diffrn_measured_fraction_theta_full 0.999
_diffrn_measured_fraction_theta_max 0.987
_diffrn_measurement_device_type 'Bruker D8 Venture'
_diffrn_measurement_method '\f and \w scans'
_diffrn_radiation_type MoK\a
_diffrn_radiation_wavelength 0.71073
_diffrn_reflns_av_R_equivalents 0.0677
_diffrn_reflns_av_unetI/netI 0.0401
_diffrn_reflns_Laue_measured_fraction_full 0.999
_diffrn_reflns_Laue_measured_fraction_max 0.987
_diffrn_reflns_limit_h_max 5
_diffrn_reflns_limit_h_min -4
_diffrn_reflns_limit_k_max 22
_diffrn_reflns_limit_k_min -22
_diffrn_reflns_limit_l_max 22
_diffrn_reflns_limit_l_min -22
_diffrn_reflns_number 24600
_diffrn_reflns_point_group_measured_fraction_full 0.999
_diffrn_reflns_point_group_measured_fraction_max 0.987
_diffrn_reflns_theta_full 25.242
_diffrn_reflns_theta_max 28.273
_diffrn_reflns_theta_min 2.396
_diffrn_source 'Sealed Microfocuisng Source'
_exptl_absorpt_coefficient_mu 0.090
_exptl_absorpt_correction_T_max 1.0000
_exptl_absorpt_correction_T_min 0.9116
_exptl_absorpt_correction_type multi-scan
_exptl_absorpt_process_details Integration
_exptl_crystal_colour Red
_exptl_crystal_density_diffrn 1.505
_exptl_crystal_density_meas ?
_exptl_crystal_density_method 'Not Measured'
_exptl_crystal_description Needle
_exptl_crystal_F_000 500
_exptl_crystal_size_max 0.420
_exptl_crystal_size_mid 0.120
_exptl_crystal_size_min 0.090
_refine_diff_density_max 0.465
_refine_diff_density_min -0.424
_refine_diff_density_rms 0.093
_refine_ls_extinction_coef .
_refine_ls_extinction_method none
_refine_ls_goodness_of_fit_ref 1.272
_refine_ls_hydrogen_treatment constr
_refine_ls_matrix_type full
_refine_ls_number_parameters 173
_refine_ls_number_reflns 2640
_refine_ls_number_restraints 0
_refine_ls_restrained_S_all 1.272
_refine_ls_R_factor_all 0.1135
_refine_ls_R_factor_gt 0.0904
_refine_ls_shift/su_max 0.000
_refine_ls_shift/su_mean 0.000
_refine_ls_structure_factor_coef Fsqd
_refine_ls_weighting_details 'w=1/[\s^2^(Fo^2^)+(0.2000P)^2^] where P=(Fo^2^+2Fc^2^)/3'
_refine_ls_weighting_scheme calc
_refine_ls_wR_factor_gt 0.2791
_refine_ls_wR_factor_ref 0.3065
_reflns_Friedel_coverage 0.000
_reflns_Friedel_fraction_full .
_reflns_Friedel_fraction_max .
_reflns_number_gt 2037
_reflns_number_total 2640
_reflns_threshold_expression 'I > 2\s(I)'
_cod_data_source_file nchem.2696-s3.cif
_cod_data_source_block F200
_cod_depositor_comments
;
The following automatic conversions were performed:

data item '_exptl_absorpt_correction_type' value 'Multi-scan' was
changed to 'multi-scan' in accordance with the built-in table derived
from the CIF Core dictionary named 'cif_core.dic' version 2.4.5 last
updated on 2014-11-21.

data item '_exptl_crystal_density_meas' value 'Not Measured' was
changed to '?' -- the value is perceived as not measured.

Automatic conversion script
Id: cif_fix_values 6909 2019-04-08 15:41:33Z antanas 
;
_cod_original_sg_symbol_H-M 'P 21/c'
_cod_database_code 1552052
_shelx_space_group_comment
; 
The symmetry employed for this shelxl refinement is uniquely defined 
by the following loop, which should always be used as a source of 
symmetry information in preference to the above space-group names. 
They are only intended as comments. 
;
_shelx_estimated_absorpt_t_min 0.963
_shelx_estimated_absorpt_t_max 0.992
_shelxl_version_number 2014/6

loop_
_space_group_symop_operation_xyz
'x, y, z'
'-x, y+1/2, -z+1/2'
'-x, -y, -z'
'x, -y-1/2, z-1/2'

loop_
_atom_site_label
_atom_site_type_symbol
_atom_site_fract_x
_atom_site_fract_y
_atom_site_fract_z
_atom_site_U_iso_or_equiv
_atom_site_adp_type
_atom_site_occupancy
_atom_site_site_symmetry_order
_atom_site_calc_flag
_atom_site_refinement_flags_posn
_atom_site_refinement_flags_adp
_atom_site_refinement_flags_occupancy
_atom_site_disorder_assembly
_atom_site_disorder_group
N1 N 0.7123(7) 0.56273(14) 0.36104(13) 0.0158(6) Uani 1 1 d . . . . .
N2 N 0.4575(7) 0.66495(13) 0.47703(14) 0.0163(6) Uani 1 1 d . . . . .
C1 C 0.7959(9) 0.67692(16) 0.27845(16) 0.0150(7) Uani 1 1 d . . . . .
C2 C 0.9237(9) 0.62695(17) 0.22110(17) 0.0175(7) Uani 1 1 d . . . . .
H2 H 0.9567 0.5711 0.2314 0.021 Uiso 1 1 calc R U . . .
C3 C 1.0016(9) 0.65820(17) 0.14994(17) 0.0182(7) Uani 1 1 d . . . . .
H3 H 1.0831 0.6239 0.1110 0.022 Uiso 1 1 calc R U . . .
C4 C 0.9598(9) 0.74047(18) 0.13563(17) 0.0190(7) Uani 1 1 d . . . . .
H4 H 1.0122 0.7621 0.0866 0.023 Uiso 1 1 calc R U . . .
C5 C 0.8431(9) 0.79060(18) 0.19198(17) 0.0185(7) Uani 1 1 d . . . . .
H5 H 0.8203 0.8466 0.1816 0.022 Uiso 1 1 calc R U . . .
C6 C 0.7570(8) 0.76022(17) 0.26470(16) 0.0163(7) Uani 1 1 d . . . . .
C7 C 0.6301(9) 0.81323(17) 0.32534(16) 0.0168(7) Uani 1 1 d . . . . .
C8 C 0.5947(9) 0.89698(17) 0.31478(17) 0.0192(7) Uani 1 1 d . . . . .
H8 H 0.6525 0.9206 0.2670 0.023 Uiso 1 1 calc R U . . .
C9 C 0.4772(9) 0.94548(18) 0.37280(17) 0.0201(7) Uani 1 1 d . . . . .
H9 H 0.4569 1.0019 0.3646 0.024 Uiso 1 1 calc R U . . .
C10 C 0.3885(9) 0.91220(18) 0.44322(17) 0.0197(7) Uani 1 1 d . . . . .
H10 H 0.3060 0.9457 0.4827 0.024 Uiso 1 1 calc R U . . .
C11 C 0.4213(9) 0.83060(16) 0.45512(17) 0.0172(7) Uani 1 1 d . . . . .
H11 H 0.3632 0.8080 0.5033 0.021 Uiso 1 1 calc R U . . .
C12 C 0.5396(9) 0.78015(17) 0.39692(16) 0.0153(7) Uani 1 1 d . . . . .
C13 C 0.5624(8) 0.69353(17) 0.41084(15) 0.0147(7) Uani 1 1 d . . . . .
C14 C 0.6922(8) 0.64142(17) 0.35157(16) 0.0153(7) Uani 1 1 d . . . . .
C15 C 0.6077(9) 0.53182(17) 0.42943(15) 0.0152(7) Uani 1 1 d . . . . .
C16 C 0.4804(9) 0.58363(16) 0.48809(16) 0.0148(7) Uani 1 1 d . . . . .
C17 C 0.3751(9) 0.55092(17) 0.55793(16) 0.0163(7) Uani 1 1 d . . . . .
H17 H 0.2921 0.5853 0.5966 0.020 Uiso 1 1 calc R U . . .

loop_
_atom_site_aniso_label
_atom_site_aniso_U_11
_atom_site_aniso_U_22
_atom_site_aniso_U_33
_atom_site_aniso_U_23
_atom_site_aniso_U_13
_atom_site_aniso_U_12
N1 0.0219(15) 0.0129(12) 0.0125(11) -0.0003(9) 0.0016(10) -0.0005(10)
N2 0.0217(15) 0.0145(12) 0.0127(11) 0.0000(9) 0.0017(10) 0.0001(10)
C1 0.0180(16) 0.0162(14) 0.0102(13) -0.0006(10) -0.0014(11) -0.0015(12)
C2 0.0227(17) 0.0151(14) 0.0145(13) 0.0000(10) 0.0012(12) 0.0006(12)
C3 0.0238(17) 0.0183(14) 0.0126(13) -0.0014(10) 0.0026(12) -0.0009(13)
C4 0.0232(17) 0.0213(15) 0.0126(13) 0.0039(11) 0.0014(12) -0.0006(13)
C5 0.0242(18) 0.0151(14) 0.0162(14) 0.0021(11) 0.0026(12) 0.0007(12)
C6 0.0202(17) 0.0153(14) 0.0127(13) 0.0010(10) -0.0012(12) -0.0003(12)
C7 0.0183(16) 0.0154(14) 0.0158(14) -0.0001(11) -0.0017(12) -0.0011(12)
C8 0.0274(18) 0.0145(14) 0.0151(13) 0.0021(11) -0.0006(13) -0.0012(13)
C9 0.0270(18) 0.0121(13) 0.0206(15) 0.0010(11) -0.0008(14) 0.0000(12)
C10 0.0252(18) 0.0146(15) 0.0191(14) -0.0033(11) 0.0018(13) 0.0021(12)
C11 0.0231(17) 0.0148(14) 0.0136(13) 0.0004(10) 0.0019(12) -0.0011(12)
C12 0.0195(16) 0.0132(13) 0.0130(13) 0.0004(10) 0.0000(11) -0.0006(11)
C13 0.0182(16) 0.0147(14) 0.0108(12) -0.0012(10) -0.0001(12) -0.0016(11)
C14 0.0197(16) 0.0131(13) 0.0128(13) -0.0008(10) -0.0003(12) -0.0008(12)
C15 0.0193(16) 0.0153(14) 0.0107(13) -0.0016(10) -0.0004(11) 0.0008(12)
C16 0.0202(16) 0.0101(13) 0.0140(14) -0.0012(10) 0.0005(12) 0.0008(11)
C17 0.0222(16) 0.0159(14) 0.0108(13) -0.0025(10) 0.0021(12) 0.0007(12)

loop_
_atom_type_symbol
_atom_type_description
_atom_type_scat_dispersion_real
_atom_type_scat_dispersion_imag
_atom_type_scat_source
C C 0.0033 0.0016 'International Tables Vol C Tables 4.2.6.8 and 6.1.1.4'
H H 0.0000 0.0000 'International Tables Vol C Tables 4.2.6.8 and 6.1.1.4'
N N 0.0061 0.0033 'International Tables Vol C Tables 4.2.6.8 and 6.1.1.4'

loop_
_geom_angle_atom_site_label_1
_geom_angle_atom_site_label_2
_geom_angle_atom_site_label_3
_geom_angle
_geom_angle_site_symmetry_1
_geom_angle_site_symmetry_3
C14 N1 C15 117.3(2) . .
C13 N2 C16 116.9(2) . .
C2 C1 C6 120.1(3) . .
C2 C1 C14 119.6(3) . .
C6 C1 C14 120.3(2) . .
C3 C2 C1 120.6(3) . .
C3 C2 H2 119.7 . .
C1 C2 H2 119.7 . .
C2 C3 C4 119.5(3) . .
C2 C3 H3 120.2 . .
C4 C3 H3 120.2 . .
C5 C4 C3 120.5(3) . .
C5 C4 H4 119.7 . .
C3 C4 H4 119.7 . .
C4 C5 C6 121.2(3) . .
C4 C5 H5 119.4 . .
C6 C5 H5 119.4 . .
C5 C6 C1 118.0(3) . .
C5 C6 C7 121.7(3) . .
C1 C6 C7 120.3(3) . .
C8 C7 C12 117.9(3) . .
C8 C7 C6 122.2(3) . .
C12 C7 C6 119.9(2) . .
C9 C8 C7 121.1(3) . .
C9 C8 H8 119.5 . .
C7 C8 H8 119.5 . .
C8 C9 C10 120.6(3) . .
C8 C9 H9 119.7 . .
C10 C9 H9 119.7 . .
C11 C10 C9 119.5(3) . .
C11 C10 H10 120.2 . .
C9 C10 H10 120.2 . .
C10 C11 C12 120.9(3) . .
C10 C11 H11 119.6 . .
C12 C11 H11 119.6 . .
C11 C12 C7 120.1(3) . .
C11 C12 C13 119.3(2) . .
C7 C12 C13 120.6(3) . .
N2 C13 C14 122.1(3) . .
N2 C13 C12 118.4(3) . .
C14 C13 C12 119.5(2) . .
N1 C14 C13 121.6(3) . .
N1 C14 C1 119.0(2) . .
C13 C14 C1 119.3(2) . .
N1 C15 C17 119.3(2) . 3_666
N1 C15 C16 120.9(3) . .
C17 C15 C16 119.7(3) 3_666 .
N2 C16 C17 118.8(3) . .
N2 C16 C15 121.1(3) . .
C17 C16 C15 120.2(3) . .
C15 C17 C16 120.1(3) 3_666 .
C15 C17 H17 120.0 3_666 .
C16 C17 H17 120.0 . .

loop_
_geom_bond_atom_site_label_1
_geom_bond_atom_site_label_2
_geom_bond_distance
_geom_bond_site_symmetry_2
N1 C14 1.319(4) .
N1 C15 1.370(4) .
N2 C13 1.323(4) .
N2 C16 1.366(3) .
C1 C2 1.406(4) .
C1 C6 1.409(4) .
C1 C14 1.470(4) .
C2 C3 1.380(4) .
C2 H2 0.9500 .
C3 C4 1.395(4) .
C3 H3 0.9500 .
C4 C5 1.378(4) .
C4 H4 0.9500 .
C5 C6 1.409(4) .
C5 H5 0.9500 .
C6 C7 1.476(4) .
C7 C8 1.408(4) .
C7 C12 1.413(4) .
C8 C9 1.384(4) .
C8 H8 0.9500 .
C9 C10 1.395(4) .
C9 H9 0.9500 .
C10 C11 1.375(4) .
C10 H10 0.9500 .
C11 C12 1.407(4) .
C11 H11 0.9500 .
C12 C13 1.460(4) .
C13 C14 1.454(4) .
C15 C17 1.392(4) 3_666
C15 C16 1.439(4) .
C16 C17 1.404(4) .
C17 C15 1.392(4) 3_666
C17 H17 0.9500 .

loop_
_geom_torsion_atom_site_label_1
_geom_torsion_atom_site_label_2
_geom_torsion_atom_site_label_3
_geom_torsion_atom_site_label_4
_geom_torsion
_geom_torsion_site_symmetry_1
_geom_torsion_site_symmetry_2
_geom_torsion_site_symmetry_3
_geom_torsion_site_symmetry_4
C6 C1 C2 C3 -2.1(5) . . . .
C14 C1 C2 C3 175.9(3) . . . .
C1 C2 C3 C4 1.3(5) . . . .
C2 C3 C4 C5 0.3(5) . . . .
C3 C4 C5 C6 -1.1(5) . . . .
C4 C5 C6 C1 0.4(5) . . . .
C4 C5 C6 C7 -179.7(3) . . . .
C2 C1 C6 C5 1.2(5) . . . .
C14 C1 C6 C5 -176.8(3) . . . .
C2 C1 C6 C7 -178.7(3) . . . .
C14 C1 C6 C7 3.3(5) . . . .
C5 C6 C7 C8 -1.3(5) . . . .
C1 C6 C7 C8 178.6(3) . . . .
C5 C6 C7 C12 178.7(3) . . . .
C1 C6 C7 C12 -1.4(5) . . . .
C12 C7 C8 C9 0.4(5) . . . .
C6 C7 C8 C9 -179.6(3) . . . .
C7 C8 C9 C10 -0.4(5) . . . .
C8 C9 C10 C11 0.5(5) . . . .
C9 C10 C11 C12 -0.6(5) . . . .
C10 C11 C12 C7 0.6(5) . . . .
C10 C11 C12 C13 -178.5(3) . . . .
C8 C7 C12 C11 -0.5(5) . . . .
C6 C7 C12 C11 179.5(3) . . . .
C8 C7 C12 C13 178.6(3) . . . .
C6 C7 C12 C13 -1.4(5) . . . .
C16 N2 C13 C14 0.8(4) . . . .
C16 N2 C13 C12 179.7(3) . . . .
C11 C12 C13 N2 2.5(4) . . . .
C7 C12 C13 N2 -176.6(3) . . . .
C11 C12 C13 C14 -178.6(3) . . . .
C7 C12 C13 C14 2.3(5) . . . .
C15 N1 C14 C13 -0.4(4) . . . .
C15 N1 C14 C1 -179.0(3) . . . .
N2 C13 C14 N1 -0.1(5) . . . .
C12 C13 C14 N1 -179.0(3) . . . .
N2 C13 C14 C1 178.4(3) . . . .
C12 C13 C14 C1 -0.4(4) . . . .
C2 C1 C14 N1 -1.8(5) . . . .
C6 C1 C14 N1 176.2(3) . . . .
C2 C1 C14 C13 179.6(3) . . . .
C6 C1 C14 C13 -2.4(4) . . . .
C14 N1 C15 C17 -179.9(3) . . . 3_666
C14 N1 C15 C16 0.2(4) . . . .
C13 N2 C16 C17 179.4(3) . . . .
C13 N2 C16 C15 -1.0(4) . . . .
N1 C15 C16 N2 0.5(5) . . . .
C17 C15 C16 N2 -179.4(3) 3_666 . . .
N1 C15 C16 C17 -179.8(3) . . . .
C17 C15 C16 C17 0.3(5) 3_666 . . .
N2 C16 C17 C15 179.4(3) . . . 3_666
C15 C16 C17 C15 -0.3(5) . . . 3_666
